data_2237949
loop_
_publ_author_name
'Bouchene, Rafika'
'Khadri, Amina'
'Bouacida, Sofiane'
'Berrah, Fadila'
'Merazig, Hocine'

_publ_section_title
;
 Bis(3-aminopyrazine-2-carboxylato-\k^2^<i>N</i>^1^,<i>O</i>)diaquanickel(II)
 dihydrate
;
_journal_coeditor_code LH5610
_journal_issue 6
_journal_name_full 'Acta Crystallographica Section E'
_journal_page_first m309
_journal_page_last m310
_journal_paper_doi 10.1107/S1600536813012208
_journal_volume 69
_journal_year 2013
_chemical_formula_iupac '[Ni (C5 H4 N3 O2)2 (H2 O)2], 2H2 O'
_chemical_formula_moiety 'C10 H12 N6 Ni O6, 2(H2 O)'
_chemical_formula_sum 'C10 H16 N6 Ni O8'
_chemical_formula_weight 406.98
_chemical_name_systematic
;
Bis(3-aminopyrazine-2-carboxylato-\k^2^<i>N</i>^1^,<i>O</i>)diaquanickel(II)
dihydrate
;
_space_group_crystal_system monoclinic
_space_group_IT_number 14
_space_group_name_Hall '-P 2ybc'
_space_group_name_H-M_alt 'P 1 21/c 1'
_symmetry_space_group_name_Hall '-P 2ybc'
_symmetry_space_group_name_H-M 'P 1 21/c 1'
_atom_sites_solution_hydrogens geom
_atom_sites_solution_primary direct
_atom_sites_solution_secondary difmap
_cell_angle_alpha 90
_cell_angle_beta 115.838(11)
_cell_angle_gamma 90
_cell_formula_units_Z 2
_cell_length_a 9.7939(15)
_cell_length_b 5.1123(9)
_cell_length_c 16.776(3)
_cell_measurement_reflns_used 2285
_cell_measurement_temperature 150(2)
_cell_measurement_theta_max 25
_cell_measurement_theta_min 2.68
_cell_volume 756.0(2)
_computing_cell_refinement 'SAINT (Bruker, 2011)'
_computing_data_collection 'APEX2 (Bruker, 2011)'
_computing_data_reduction 'SAINT (Bruker, 2011)'
_computing_molecular_graphics 'ORTEP-3 for Windows (Farrugia, 2012) and DIAMOND (Brandenburg & Berndt, 2001)'
_computing_publication_material 'WinGX (Farrugia, 2012)'
_computing_structure_refinement 'SHELXL97 (Sheldrick, 2008)'
_computing_structure_solution 'SIR2002 (Burla <i>et al.</i>, 2005)'
_diffrn_ambient_temperature 150(2)
_diffrn_measured_fraction_theta_full 0.995
_diffrn_measured_fraction_theta_max 0.995
_diffrn_measurement_device_type 'Bruker APEXII CCD'
_diffrn_measurement_method '\f and \w scans'
_diffrn_radiation_monochromator graphite
_diffrn_radiation_source 'sealed tube'
_diffrn_radiation_type MoK\a
_diffrn_radiation_wavelength 0.71073
_diffrn_reflns_av_R_equivalents 0.051
_diffrn_reflns_limit_h_max 11
_diffrn_reflns_limit_h_min -11
_diffrn_reflns_limit_k_max 6
_diffrn_reflns_limit_k_min -6
_diffrn_reflns_limit_l_max 19
_diffrn_reflns_limit_l_min -19
_diffrn_reflns_number 6200
_diffrn_reflns_theta_full 25.06
_diffrn_reflns_theta_max 25.06
_diffrn_reflns_theta_min 2.68
_exptl_absorpt_coefficient_mu 1.342
_exptl_absorpt_correction_type none
_exptl_crystal_colour White
_exptl_crystal_density_diffrn 1.788
_exptl_crystal_density_method 'not measured'
_exptl_crystal_description Cube
_exptl_crystal_F_000 420
_exptl_crystal_size_max 0.18
_exptl_crystal_size_mid 0.16
_exptl_crystal_size_min 0.15
_refine_diff_density_max 0.364
_refine_diff_density_min -0.585
_refine_ls_extinction_method none
_refine_ls_goodness_of_fit_ref 1.036
_refine_ls_hydrogen_treatment mixed
_refine_ls_matrix_type full
_refine_ls_number_parameters 127
_refine_ls_number_reflns 1326
_refine_ls_number_restraints 0
_refine_ls_restrained_S_all 1.036
_refine_ls_R_factor_all 0.0368
_refine_ls_R_factor_gt 0.0275
_refine_ls_shift/su_max 0
_refine_ls_shift/su_mean 0
_refine_ls_structure_factor_coef Fsqd
_refine_ls_weighting_details 'calc w=1/[\s^2^(Fo^2^)+(0.0363P)^2^+0.4886P] where P=(Fo^2^+2Fc^2^)/3'
_refine_ls_weighting_scheme calc
_refine_ls_wR_factor_gt 0.0681
_refine_ls_wR_factor_ref 0.0729
_reflns_number_gt 1121
_reflns_number_total 1326
_reflns_threshold_expression I>2\s(I)
_cod_data_source_file lh5610.cif
_cod_data_source_block I
_cod_database_code 2237949
_cod_database_fobs_code 2237949

loop_
_space_group_symop_operation_xyz
'x, y, z'
'-x, y+1/2, -z+1/2'
'-x, -y, -z'
'x, -y-1/2, z-1/2'

loop_
_atom_site_type_symbol
_atom_site_label
_atom_site_fract_x
_atom_site_fract_y
_atom_site_fract_z
_atom_site_U_iso_or_equiv
_atom_site_adp_type
_atom_site_calc_flag
_atom_site_refinement_flags
_atom_site_occupancy
_atom_site_symmetry_multiplicity
C C1 0.2428(3) 0.2367(5) 0.99519(16) 0.0089(5) Uani d . 1 1
C C2 0.2750(3) 0.4494(4) 1.06347(15) 0.0079(5) Uani d . 1 1
C C3 0.1864(3) 0.4915(5) 1.11094(15) 0.0090(5) Uani d . 1 1
C C4 0.3430(3) 0.8353(5) 1.18295(16) 0.0098(5) Uani d . 1 1
H H4 0.3692 0.9711 1.2239 0.012 Uiso calc R 1 1
C C5 0.4304(3) 0.7942(5) 1.13805(15) 0.0097(5) Uani d . 1 1
H H5 0.5141 0.8999 1.1492 0.012 Uiso calc R 1 1
N N1 0.3937(2) 0.6010(4) 1.07831(13) 0.0074(4) Uani d . 1 1
N N2 0.2227(2) 0.6890(4) 1.17019(13) 0.0102(4) Uani d . 1 1
N N3 0.0696(2) 0.3396(4) 1.10092(14) 0.0125(5) Uani d . 1 1
H H1N 0.0202 0.3689 1.1316 0.015 Uiso calc R 1 1
H H2N 0.0436 0.2122 1.0637 0.015 Uiso calc R 1 1
O O1 0.33555(17) 0.2240(3) 0.96010(11) 0.0090(4) Uani d . 1 1
O O2 0.13487(18) 0.0885(3) 0.97784(12) 0.0137(4) Uani d . 1 1
O O1W 0.6426(2) 0.2542(4) 1.10017(12) 0.0102(4) Uani d . 1 1
H H1A 0.726(3) 0.312(6) 1.1356(19) 0.015 Uiso d . 1 1
H H1B 0.652(3) 0.124(6) 1.083(2) 0.015 Uiso d . 1 1
O O2W 0.0735(2) 0.6137(4) 0.76616(12) 0.0133(4) Uani d . 1 1
H H2A 0.046(4) 0.472(6) 0.754(2) 0.02 Uiso d . 1 1
H H2B 0.104(3) 0.663(6) 0.733(2) 0.02 Uiso d . 1 1
Ni Ni1 0.5 0.5 1 0.00664(16) Uani d S 1 2

loop_
_atom_site_aniso_label
_atom_site_aniso_U_11
_atom_site_aniso_U_22
_atom_site_aniso_U_33
_atom_site_aniso_U_12
_atom_site_aniso_U_13
_atom_site_aniso_U_23
C1 0.0073(11) 0.0071(12) 0.0116(12) 0.0010(9) 0.0036(10) 0.0014(10)
C2 0.0067(12) 0.0078(12) 0.0087(11) 0.0002(9) 0.0029(10) 0.0009(9)
C3 0.0078(11) 0.0088(12) 0.0098(11) 0.0029(10) 0.0031(9) 0.0029(11)
C4 0.0114(12) 0.0077(12) 0.0105(12) -0.0014(9) 0.0050(10) -0.0024(10)
C5 0.0068(12) 0.0089(12) 0.0137(13) -0.0011(9) 0.0048(10) -0.0017(10)
N1 0.0040(10) 0.0067(10) 0.0102(10) 0.0004(8) 0.0019(8) 0.0009(8)
N2 0.0097(10) 0.0101(11) 0.0123(10) -0.0008(8) 0.0061(9) 0.0001(8)
N3 0.0094(10) 0.0139(11) 0.0195(11) -0.0052(9) 0.0113(9) -0.0056(9)
O1 0.0069(8) 0.0093(8) 0.0137(9) -0.0018(7) 0.0073(7) -0.0032(7)
O2 0.0092(9) 0.0135(9) 0.0213(10) -0.0055(7) 0.0092(8) -0.0059(8)
O1W 0.0077(9) 0.0081(9) 0.0147(9) -0.0015(7) 0.0046(8) -0.0030(8)
O2W 0.0148(10) 0.0129(9) 0.0169(10) -0.0035(8) 0.0115(8) -0.0018(8)
Ni1 0.0049(2) 0.0062(2) 0.0106(2) -0.00089(17) 0.00506(18) -0.00108(18)

loop_
_atom_type_symbol
_atom_type_description
_atom_type_scat_dispersion_real
_atom_type_scat_dispersion_imag
_atom_type_scat_source
C C 0.0033 0.0016 'International Tables Vol C Tables 4.2.6.8 and 6.1.1.4'
H H 0 0 'International Tables Vol C Tables 4.2.6.8 and 6.1.1.4'
N N 0.0061 0.0033 'International Tables Vol C Tables 4.2.6.8 and 6.1.1.4'
O O 0.0106 0.006 'International Tables Vol C Tables 4.2.6.8 and 6.1.1.4'
Ni Ni 0.3393 1.1124 'International Tables Vol C Tables 4.2.6.8 and 6.1.1.4'

loop_
_geom_angle_atom_site_label_1
_geom_angle_atom_site_label_2
_geom_angle_atom_site_label_3
_geom_angle_site_symmetry_1
_geom_angle_site_symmetry_3
_geom_angle
O2 C1 O1 . . 124.7(2)
O2 C1 C2 . . 119.8(2)
O1 C1 C2 . . 115.5(2)
N1 C2 C3 . . 120.2(2)
N1 C2 C1 . . 116.0(2)
C3 C2 C1 . . 123.7(2)
N3 C3 N2 . . 117.7(2)
N3 C3 C2 . . 122.7(2)
N2 C3 C2 . . 119.6(2)
N2 C4 C5 . . 122.8(2)
N2 C4 H4 . . 118.6
C5 C4 H4 . . 118.6
N1 C5 C4 . . 119.5(2)
N1 C5 H5 . . 120.3
C4 C5 H5 . . 120.3
C2 N1 C5 . . 119.9(2)
C2 N1 Ni1 . . 112.20(15)
C5 N1 Ni1 . . 127.92(16)
C4 N2 C3 . . 117.9(2)
C3 N3 H1N . . 120
C3 N3 H2N . . 120
H1N N3 H2N . . 120
C1 O1 Ni1 . . 115.72(15)
Ni1 O1W H1A . . 118(2)
Ni1 O1W H1B . . 113(2)
H1A O1W H1B . . 110(3)
H2A O2W H2B . . 108(3)
O1 Ni1 O1 . 3_667 180
O1 Ni1 N1 . . 80.54(7)
O1 Ni1 N1 3_667 . 99.46(7)
O1 Ni1 N1 . 3_667 99.46(7)
O1 Ni1 N1 3_667 3_667 80.54(7)
N1 Ni1 N1 . 3_667 180.0000(10)
O1 Ni1 O1W . 3_667 89.81(7)
O1 Ni1 O1W 3_667 3_667 90.19(7)
N1 Ni1 O1W . 3_667 90.92(7)
N1 Ni1 O1W 3_667 3_667 89.08(7)
O1 Ni1 O1W . . 90.19(7)
O1 Ni1 O1W 3_667 . 89.81(7)
N1 Ni1 O1W . . 89.08(7)
N1 Ni1 O1W 3_667 . 90.92(7)
O1W Ni1 O1W 3_667 . 180.00(9)

loop_
_geom_bond_atom_site_label_1
_geom_bond_atom_site_label_2
_geom_bond_site_symmetry_2
_geom_bond_distance
C1 O2 . 1.228(3)
C1 O1 . 1.281(3)
C1 C2 . 1.510(3)
C2 N1 . 1.327(3)
C2 C3 . 1.427(3)
C3 N3 . 1.331(3)
C3 N2 . 1.351(3)
C4 N2 . 1.332(3)
C4 C5 . 1.381(3)
C4 H4 . 0.93
C5 N1 . 1.340(3)
C5 H5 . 0.93
N1 Ni1 . 2.0657(19)
N3 H1N . 0.86
N3 H2N . 0.86
O1 Ni1 . 2.0233(16)
O1W Ni1 . 2.0755(18)
O1W H1A . 0.83(3)
O1W H1B . 0.74(3)
O2W H2A . 0.77(3)
O2W H2B . 0.78(3)
Ni1 O1 3_667 2.0233(16)
Ni1 N1 3_667 2.066(2)
Ni1 O1W 3_667 2.0755(18)

loop_
_geom_hbond_atom_site_label_D
_geom_hbond_atom_site_label_H
_geom_hbond_atom_site_label_A
_geom_hbond_site_symmetry_A
_geom_hbond_distance_DH
_geom_hbond_distance_HA
_geom_hbond_distance_DA
_geom_hbond_angle_DHA
_geom_hbond_publ_flag
O1W H1A O2W 3_667 0.83(3) 1.97(3) 2.789(3) 169(3) yes
O1W H1B O1 3_657 0.75(3) 1.94(3) 2.690(3) 176(4) yes
N3 H1N O2W 3_567 0.86 2.27 3.117(3) 168 yes
O2W H2A O2W 2_546 0.77(3) 2.12(3) 2.867(3) 164(4) yes
O2W H2B N2 4_575 0.78(3) 2.03(3) 2.792(3) 168(3) yes
N3 H2N O2 . 0.86 2.10 2.733(3) 130 yes
N3 H2N O2 3_557 0.86 2.20 2.871(3) 135 yes
C5 H5 O1W 1_565 0.93 2.54 3.377(4) 150 yes

loop_
_geom_torsion_atom_site_label_1
_geom_torsion_atom_site_label_2
_geom_torsion_atom_site_label_3
_geom_torsion_atom_site_label_4
_geom_torsion_site_symmetry_4
_geom_torsion
O2 C1 C2 N1 . 180.0(2)
O1 C1 C2 N1 . 1.0(3)
O2 C1 C2 C3 . 0.2(4)
O1 C1 C2 C3 . -178.8(2)
N1 C2 C3 N3 . -177.5(2)
C1 C2 C3 N3 . 2.3(4)
N1 C2 C3 N2 . 1.0(3)
C1 C2 C3 N2 . -179.2(2)
N2 C4 C5 N1 . 0.5(4)
C3 C2 N1 C5 . 0.0(3)
C1 C2 N1 C5 . -179.9(2)
C3 C2 N1 Ni1 . -179.41(17)
C1 C2 N1 Ni1 . 0.8(2)
C4 C5 N1 C2 . -0.7(3)
C4 C5 N1 Ni1 . 178.57(17)
C5 C4 N2 C3 . 0.4(3)
N3 C3 N2 C4 . 177.5(2)
C2 C3 N2 C4 . -1.1(3)
O2 C1 O1 Ni1 . 178.74(18)
C2 C1 O1 Ni1 . -2.3(3)
C1 O1 Ni1 N1 . 2.15(16)
C1 O1 Ni1 N1 3_667 -177.85(16)
C1 O1 Ni1 O1W 3_667 -88.81(16)
C1 O1 Ni1 O1W . 91.19(16)
C2 N1 Ni1 O1 . -1.50(15)
C5 N1 Ni1 O1 . 179.2(2)
C2 N1 Ni1 O1 3_667 178.50(15)
C5 N1 Ni1 O1 3_667 -0.8(2)
C2 N1 Ni1 O1W 3_667 88.16(16)
C5 N1 Ni1 O1W 3_667 -91.1(2)
C2 N1 Ni1 O1W . -91.84(16)
C5 N1 Ni1 O1W . 88.9(2)
